data_7043075
loop_
_publ_author_name
'Jin, Guo-Xin'
'Guo, Bei-Bei'
'Lin, Yue-Jian'

_publ_section_title
;
 Controllable Construction of Half-sandwich Octanuclear Cages Based on
 Pyridyl-substituted Ligands with Conjugated Centers
;
_journal_name_full 'Dalton Trans.'
_journal_paper_doi 10.1039/C7DT00836H
_journal_year 2017
_chemical_formula_sum 'C164 H184 Cl8 F24 N8 O30 Rh8 S8'
_chemical_formula_weight 4566.54
_chemical_name_common 6
_space_group_crystal_system triclinic
_space_group_IT_number 2
_space_group_name_Hall '-P 1'
_space_group_name_H-M_alt 'P -1'
_symmetry_space_group_name_Hall '-P 1'
_symmetry_space_group_name_H-M 'P -1'
_atom_sites_solution_hydrogens geom
_audit_creation_method SHELXL-2014/7
_audit_update_record
;
2017-03-06 deposited with the CCDC.
2017-03-29 downloaded from the CCDC.
;
_cell_angle_alpha 104.18(2)
_cell_angle_beta 94.641(13)
_cell_angle_gamma 100.406(14)
_cell_formula_units_Z 1
_cell_length_a 12.4501(15)
_cell_length_b 19.268(5)
_cell_length_c 21.042(3)
_cell_measurement_reflns_used 9984
_cell_measurement_temperature 173(2)
_cell_measurement_theta_max 70.02
_cell_measurement_theta_min 2.79
_cell_volume 4771.8(16)
_computing_cell_refinement 'Bruker SAINT'
_computing_data_collection 'Bruker APEX2'
_computing_data_reduction 'Bruker SAINT'
_computing_molecular_graphics 'Bruker SHELXTL'
_computing_publication_material 'Bruker SHELXTL'
_computing_structure_refinement 'SHELXL-2014/7 (Sheldrick, 2014)'
_computing_structure_solution 'SHELXS-97 (Sheldrick 2008)'
_diffrn_ambient_temperature 173(2)
_diffrn_measured_fraction_theta_full 0.906
_diffrn_measured_fraction_theta_max 0.906
_diffrn_measurement_device_type 'Bruker APEX-II CCD'
_diffrn_measurement_method '\f and \w scans'
_diffrn_radiation_type CuK\a
_diffrn_radiation_wavelength 1.54178
_diffrn_reflns_av_R_equivalents 0.0471
_diffrn_reflns_av_unetI/netI 0.0549
_diffrn_reflns_Laue_measured_fraction_full 0.906
_diffrn_reflns_Laue_measured_fraction_max 0.906
_diffrn_reflns_limit_h_max 12
_diffrn_reflns_limit_h_min -14
_diffrn_reflns_limit_k_max 23
_diffrn_reflns_limit_k_min -23
_diffrn_reflns_limit_l_max 25
_diffrn_reflns_limit_l_min -25
_diffrn_reflns_number 49252
_diffrn_reflns_point_group_measured_fraction_full 0.906
_diffrn_reflns_point_group_measured_fraction_max 0.906
_diffrn_reflns_theta_full 67.493
_diffrn_reflns_theta_max 67.493
_diffrn_reflns_theta_min 2.184
_exptl_absorpt_coefficient_mu 8.076
_exptl_absorpt_correction_T_max 0.322
_exptl_absorpt_correction_T_min 0.149
_exptl_absorpt_correction_type multi-scan
_exptl_absorpt_process_details sadabs
_exptl_crystal_colour orange
_exptl_crystal_density_diffrn 1.589
_exptl_crystal_description rod
_exptl_crystal_F_000 2304
_exptl_crystal_size_max 0.360
_exptl_crystal_size_mid 0.050
_exptl_crystal_size_min 0.040
_platon_squeeze_details
; 
 In asymmetric unit of this data, there were disordered 
 anions and solvents (two and a half triflate anions, two 
 methanol and one water molecules) which could not be 
 restrained properly. Therefore, SQUEEZE algorithm was used 
 to omit them. 
;
_refine_diff_density_max 3.912
_refine_diff_density_min -2.927
_refine_diff_density_rms 0.166
_refine_ls_extinction_method none
_refine_ls_goodness_of_fit_ref 1.062
_refine_ls_hydrogen_treatment constr
_refine_ls_matrix_type full
_refine_ls_number_parameters 948
_refine_ls_number_reflns 15567
_refine_ls_number_restraints 112
_refine_ls_restrained_S_all 1.064
_refine_ls_R_factor_all 0.1244
_refine_ls_R_factor_gt 0.1126
_refine_ls_shift/su_max 0.007
_refine_ls_shift/su_mean 0.000
_refine_ls_structure_factor_coef Fsqd
_refine_ls_weighting_details 'w=1/[\s^2^(Fo^2^)+(0.0807P)^2^+120.3857P] where P=(Fo^2^+2Fc^2^)/3'
_refine_ls_weighting_scheme calc
_refine_ls_wR_factor_gt 0.2970
_refine_ls_wR_factor_ref 0.3021
_reflns_Friedel_coverage 0.000
_reflns_number_gt 12492
_reflns_number_total 15567
_reflns_threshold_expression 'I > 2\s(I)'
_cod_data_source_file c7dt00836h2.cif
_cod_data_source_block 6
_cod_original_cell_volume 4771.9(15)
_cod_database_code 7043075
_shelx_shelxl_version_number 2014/7
_shelx_space_group_comment
; 
The symmetry employed for this shelxl refinement is uniquely defined 
by the following loop, which should always be used as a source of 
symmetry information in preference to the above space-group names. 
They are only intended as comments. 
;
_shelx_estimated_absorpt_t_min 0.159
_shelx_estimated_absorpt_t_max 0.738
_platon_squeeze_void_probe_radius 1.20

loop_
_space_group_symop_operation_xyz
'x, y, z'
'-x, -y, -z'

loop_
_atom_site_label
_atom_site_type_symbol
_atom_site_fract_x
_atom_site_fract_y
_atom_site_fract_z
_atom_site_U_iso_or_equiv
_atom_site_adp_type
_atom_site_occupancy
_atom_site_site_symmetry_order
_atom_site_calc_flag
_atom_site_refinement_flags_posn
_atom_site_refinement_flags_adp
_atom_site_refinement_flags_occupancy
_atom_site_disorder_assembly
_atom_site_disorder_group
Rh1 Rh -0.07595(8) 0.24727(6) 0.66656(5) 0.0462(3) Uani 1 1 d . . . . .
Rh2 Rh 0.16763(8) 0.16586(6) 0.64509(5) 0.0465(3) Uani 1 1 d . . . . .
Rh3 Rh 0.68307(9) 0.27488(6) 1.22491(5) 0.0558(3) Uani 1 1 d . . . . .
Rh4 Rh 0.51261(11) 0.41143(8) 1.23829(8) 0.0831(5) Uani 1 1 d . . . . .
Cl1 Cl 0.1257(3) 0.28663(18) 0.69111(17) 0.0505(7) Uani 1 1 d . . . . .
Cl2 Cl -0.0314(3) 0.12781(19) 0.61566(16) 0.0512(8) Uani 1 1 d . . . . .
Cl3 Cl 0.6530(3) 0.3714(2) 1.1725(2) 0.0690(10) Uani 1 1 d . . . . .
Cl4 Cl 0.5461(4) 0.3171(3) 1.2926(2) 0.0803(13) Uani 1 1 d . . . . .
N1 N 0.1451(8) 0.1358(6) 0.7345(5) 0.041(2) Uani 1 1 d . . . . .
N2 N 0.0695(9) -0.2261(6) 1.2390(5) 0.046(3) Uani 1 1 d . . . . .
N3 N 0.5545(9) 0.2037(6) 1.1519(5) 0.050(3) Uani 1 1 d . . . . .
N4 N -0.3848(11) -0.3295(7) 0.8262(7) 0.064(3) Uani 1 1 d . . . . .
S1 S 0.5594(18) 0.2353(10) 0.8661(8) 0.127(7) Uani 0.52(2) 1 d D U P A 1
O1 O 0.499(5) 0.186(3) 0.898(4) 0.20(2) Uani 0.52(2) 1 d D U P A 1
O2 O 0.500(6) 0.283(4) 0.845(3) 0.172(13) Uani 0.52(2) 1 d D U P A 1
O3 O 0.645(3) 0.2129(19) 0.8327(18) 0.136(14) Uani 0.52(2) 1 d D U P A 1
S1' S 0.5017(13) 0.2620(11) 0.8891(9) 0.112(6) Uani 0.48(2) 1 d D . P A 2
O1' O 0.480(7) 0.184(3) 0.878(4) 0.20(2) Uani 0.48(2) 1 d D . P A 2
O2' O 0.473(6) 0.289(4) 0.835(2) 0.172(13) Uani 0.48(2) 1 d D . P A 2
O3' O 0.424(4) 0.288(3) 0.9415(19) 0.19(2) Uani 0.48(2) 1 d D U P A 2
F1 F 0.7064(18) 0.3485(12) 0.9161(10) 0.195(9) Uani 1 1 d D . . . .
F2 F 0.609(3) 0.339(2) 0.9824(15) 0.35(2) Uani 1 1 d D . . . .
F3 F 0.6999(19) 0.2636(12) 0.9657(10) 0.181(8) Uani 1 1 d D . . . .
C1 C 0.1770(11) 0.0554(7) 0.9059(6) 0.043(3) Uani 1 1 d . . . . .
C2 C 0.2725(11) 0.0880(7) 0.9494(7) 0.047(3) Uani 1 1 d . . . . .
H2 H 0.3183 0.1296 0.9421 0.057 Uiso 1 1 calc R U . . .
C3 C 0.3052(12) 0.0632(7) 1.0036(6) 0.048(3) Uani 1 1 d . . . . .
C4 C 0.2428(10) -0.0023(7) 1.0113(6) 0.042(3) Uani 1 1 d . . . . .
C5 C 0.2803(11) -0.0400(7) 1.0561(6) 0.045(3) Uani 1 1 d . . . . .
H5 H 0.3530 -0.0234 1.0791 0.054 Uiso 1 1 calc R U . . .
C6 C 0.2158(11) -0.0978(7) 1.0665(6) 0.044(3) Uani 1 1 d . . . . .
H6 H 0.2445 -0.1219 1.0963 0.053 Uiso 1 1 calc R U . . .
C7 C 0.1055(10) -0.1255(7) 1.0350(6) 0.041(3) Uani 1 1 d . . . . .
C8 C 0.0309(11) -0.1810(8) 1.0502(6) 0.048(3) Uani 1 1 d . . . . .
C9 C -0.0669(9) -0.2142(7) 1.0090(6) 0.041(3) Uani 1 1 d . . . . .
H9 H -0.1138 -0.2539 1.0187 0.049 Uiso 1 1 calc R U . . .
C10 C -0.0989(10) -0.1912(7) 0.9537(6) 0.040(3) Uani 1 1 d . . . . .
C11 C -0.0345(10) -0.1279(7) 0.9427(6) 0.041(3) Uani 1 1 d . . . . .
C12 C -0.0686(10) -0.0923(7) 0.8949(6) 0.043(3) Uani 1 1 d . . . . .
H12 H -0.1391 -0.1109 0.8695 0.051 Uiso 1 1 calc R U . . .
C13 C -0.0034(11) -0.0331(7) 0.8848(6) 0.045(3) Uani 1 1 d . . . . .
H13 H -0.0307 -0.0103 0.8534 0.054 Uiso 1 1 calc R U . . .
C14 C 0.1049(10) -0.0033(7) 0.9195(6) 0.040(3) Uani 1 1 d . . . . .
C15 C 0.1395(10) -0.0338(7) 0.9706(6) 0.037(3) Uani 1 1 d . . . . .
C16 C 0.0690(10) -0.0965(7) 0.9823(6) 0.041(3) Uani 1 1 d . . . . .
C17 C 0.1898(10) 0.1802(7) 0.7937(7) 0.044(3) Uani 1 1 d . . . . .
H17 H 0.2183 0.2303 0.7970 0.053 Uiso 1 1 calc R U . . .
C18 C 0.1962(11) 0.1566(7) 0.8497(6) 0.043(3) Uani 1 1 d . . . . .
H18 H 0.2266 0.1905 0.8910 0.052 Uiso 1 1 calc R U . . .
C19 C 0.1583(10) 0.0831(7) 0.8468(6) 0.041(3) Uani 1 1 d . . . . .
C20 C 0.1129(10) 0.0379(7) 0.7851(6) 0.043(3) Uani 1 1 d . . . . .
H20 H 0.0869 -0.0129 0.7803 0.051 Uiso 1 1 calc R U . . .
C21 C 0.1046(11) 0.0649(7) 0.7309(7) 0.046(3) Uani 1 1 d . . . . .
H21 H 0.0695 0.0329 0.6897 0.055 Uiso 1 1 calc R U . . .
C22 C 0.4680(11) 0.1652(7) 1.1681(7) 0.047(3) Uani 1 1 d . . . . .
H22 H 0.4607 0.1705 1.2136 0.057 Uiso 1 1 calc R U . . .
C23 C 0.3883(11) 0.1180(8) 1.1214(7) 0.052(3) Uani 1 1 d . . . . .
H23 H 0.3257 0.0915 1.1345 0.062 Uiso 1 1 calc R U . . .
C24 C 0.3984(11) 0.1082(7) 1.0540(7) 0.046(3) Uani 1 1 d . . . . .
C25 C 0.4888(10) 0.1450(9) 1.0381(6) 0.053(4) Uani 1 1 d . . . . .
H25 H 0.5003 0.1369 0.9930 0.064 Uiso 1 1 calc R U . . .
C26 C 0.5669(12) 0.1951(8) 1.0866(7) 0.051(3) Uani 1 1 d . . . . .
H26 H 0.6287 0.2234 1.0744 0.062 Uiso 1 1 calc R U . . .
C27 C 0.0285(11) -0.2799(7) 1.1829(7) 0.048(3) Uani 1 1 d . . . . .
H27 H 0.0040 -0.3283 1.1863 0.057 Uiso 1 1 calc R U . . .
C28 C 0.0208(12) -0.2676(7) 1.1217(7) 0.053(3) Uani 1 1 d . . . . .
H28 H -0.0053 -0.3076 1.0838 0.064 Uiso 1 1 calc R U . . .
C29 C 0.0499(10) -0.1996(8) 1.1144(6) 0.045(3) Uani 1 1 d . . . . .
C30 C 0.0947(10) -0.1437(7) 1.1717(6) 0.043(3) Uani 1 1 d . . . . .
H30 H 0.1194 -0.0951 1.1687 0.052 Uiso 1 1 calc R U . . .
C31 C 0.1034(11) -0.1591(7) 1.2330(6) 0.047(3) Uani 1 1 d . . . . .
H31 H 0.1343 -0.1207 1.2713 0.057 Uiso 1 1 calc R U . . .
C32 C -0.2994(13) -0.2977(9) 0.8021(8) 0.064(4) Uani 1 1 d . . . . .
H32 H -0.3028 -0.3063 0.7554 0.076 Uiso 1 1 calc R U . . .
C33 C -0.2073(13) -0.2535(8) 0.8405(7) 0.059(4) Uani 1 1 d . . . . .
H33 H -0.1468 -0.2348 0.8205 0.070 Uiso 1 1 calc R U . . .
C34 C -0.2015(12) -0.2355(7) 0.9087(7) 0.046(3) Uani 1 1 d . . . . .
C35 C -0.2906(11) -0.2671(8) 0.9332(7) 0.053(3) Uani 1 1 d . . . . .
H35 H -0.2907 -0.2575 0.9797 0.064 Uiso 1 1 calc R U . . .
C36 C -0.3806(13) -0.3130(8) 0.8911(9) 0.064(4) Uani 1 1 d . . . . .
H36 H -0.4417 -0.3333 0.9098 0.077 Uiso 1 1 calc R U . . .
C37 C 0.3300(11) 0.2050(9) 0.6297(8) 0.060(4) Uani 1 1 d . . . . .
C38 C 0.3253(12) 0.1356(9) 0.6409(9) 0.064(4) Uani 1 1 d . . . . .
C39 C 0.2458(13) 0.0839(9) 0.5913(8) 0.064(4) Uani 1 1 d . . . . .
C40 C 0.2059(14) 0.1206(11) 0.5459(7) 0.070(5) Uani 1 1 d . . . . .
C41 C 0.2585(15) 0.1959(10) 0.5690(8) 0.070(5) Uani 1 1 d . . . . .
C42 C 0.4031(14) 0.2757(10) 0.6682(9) 0.077(5) Uani 1 1 d . . . . .
H42A H 0.4248 0.2728 0.7132 0.116 Uiso 1 1 calc R U . . .
H42B H 0.3634 0.3155 0.6702 0.116 Uiso 1 1 calc R U . . .
H42C H 0.4690 0.2850 0.6466 0.116 Uiso 1 1 calc R U . . .
C43 C 0.3895(14) 0.1169(12) 0.6952(9) 0.080(5) Uani 1 1 d . . . . .
H43A H 0.4597 0.1068 0.6814 0.120 Uiso 1 1 calc R U . . .
H43B H 0.3472 0.0735 0.7050 0.120 Uiso 1 1 calc R U . . .
H43C H 0.4038 0.1581 0.7349 0.120 Uiso 1 1 calc R U . . .
C44 C 0.2142(16) 0.0040(11) 0.5836(11) 0.091(6) Uani 1 1 d . . . . .
H44A H 0.2541 -0.0217 0.5502 0.137 Uiso 1 1 calc R U . . .
H44B H 0.1348 -0.0126 0.5696 0.137 Uiso 1 1 calc R U . . .
H44C H 0.2330 -0.0064 0.6259 0.137 Uiso 1 1 calc R U . . .
C45 C 0.1244(16) 0.0880(14) 0.4855(9) 0.099(7) Uani 1 1 d . . . . .
H45A H 0.0887 0.1259 0.4749 0.148 Uiso 1 1 calc R U . . .
H45B H 0.0687 0.0490 0.4932 0.148 Uiso 1 1 calc R U . . .
H45C H 0.1622 0.0675 0.4484 0.148 Uiso 1 1 calc R U . . .
C46 C 0.2440(17) 0.2549(13) 0.5383(10) 0.094(6) Uani 1 1 d . . . . .
H46A H 0.2981 0.2594 0.5074 0.141 Uiso 1 1 calc R U . . .
H46B H 0.2548 0.3012 0.5727 0.141 Uiso 1 1 calc R U . . .
H46C H 0.1695 0.2437 0.5144 0.141 Uiso 1 1 calc R U . . .
C47 C -0.1102(15) 0.3035(10) 0.5931(8) 0.070(5) Uani 1 1 d . . . . .
C48 C -0.1865(12) 0.2390(9) 0.5808(8) 0.060(4) Uani 1 1 d . U . . .
C49 C -0.2475(10) 0.2420(8) 0.6367(7) 0.050(3) Uani 1 1 d . U . . .
C50 C -0.2028(12) 0.3096(9) 0.6842(8) 0.058(4) Uani 1 1 d . . . . .
C51 C -0.1160(13) 0.3475(9) 0.6600(9) 0.063(4) Uani 1 1 d . . . . .
C52 C -0.0288(18) 0.3275(14) 0.5480(11) 0.105(8) Uani 1 1 d . . . . .
H52A H -0.0151 0.2842 0.5166 0.158 Uiso 1 1 calc R U . . .
H52B H 0.0407 0.3554 0.5749 0.158 Uiso 1 1 calc R U . . .
H52C H -0.0597 0.3583 0.5238 0.158 Uiso 1 1 calc R U . . .
C53 C -0.213(2) 0.1783(13) 0.5181(10) 0.111(8) Uani 1 1 d . . . . .
H53A H -0.2711 0.1870 0.4889 0.166 Uiso 1 1 calc R U . . .
H53B H -0.2370 0.1315 0.5285 0.166 Uiso 1 1 calc R U . . .
H53C H -0.1465 0.1766 0.4959 0.166 Uiso 1 1 calc R U . . .
C54 C -0.3370(16) 0.1839(12) 0.6445(12) 0.098(7) Uani 1 1 d . . . . .
H54A H -0.3215 0.1359 0.6243 0.147 Uiso 1 1 calc R U . . .
H54B H -0.4071 0.1884 0.6227 0.147 Uiso 1 1 calc R U . . .
H54C H -0.3417 0.1891 0.6916 0.147 Uiso 1 1 calc R U . . .
C55 C -0.2453(15) 0.3367(12) 0.7470(9) 0.083(6) Uani 1 1 d . . . . .
H55A H -0.2724 0.2955 0.7650 0.125 Uiso 1 1 calc R U . . .
H55B H -0.3057 0.3611 0.7391 0.125 Uiso 1 1 calc R U . . .
H55C H -0.1860 0.3715 0.7786 0.125 Uiso 1 1 calc R U . . .
C56 C -0.0488(17) 0.4225(10) 0.6897(12) 0.098(7) Uani 1 1 d . . . . .
H56A H -0.0792 0.4574 0.6705 0.146 Uiso 1 1 calc R U . . .
H56B H 0.0274 0.4238 0.6807 0.146 Uiso 1 1 calc R U . . .
H56C H -0.0504 0.4357 0.7376 0.146 Uiso 1 1 calc R U . . .
C57 C 0.8050(16) 0.2889(12) 1.3072(9) 0.082(5) Uani 1 1 d . . . . .
C58 C 0.7593(13) 0.2127(9) 1.2805(8) 0.065(4) Uani 1 1 d . U . . .
C59 C 0.7845(18) 0.1953(11) 1.2129(9) 0.082(6) Uani 1 1 d . . . . .
C60 C 0.8403(14) 0.2569(11) 1.2004(9) 0.073(5) Uani 1 1 d . . . . .
C61 C 0.8578(14) 0.3150(10) 1.2607(10) 0.079(5) Uani 1 1 d . . . . .
C62 C 0.809(2) 0.3352(15) 1.3774(10) 0.121(9) Uani 1 1 d . . . . .
H62A H 0.8856 0.3490 1.3991 0.181 Uiso 1 1 calc R U . . .
H62B H 0.7635 0.3071 1.4020 0.181 Uiso 1 1 calc R U . . .
H62C H 0.7815 0.3794 1.3763 0.181 Uiso 1 1 calc R U . . .
C63 C 0.702(2) 0.1616(15) 1.3166(12) 0.125(9) Uani 1 1 d . . . . .
H63A H 0.7536 0.1342 1.3313 0.188 Uiso 1 1 calc R U . . .
H63B H 0.6395 0.1275 1.2870 0.188 Uiso 1 1 calc R U . . .
H63C H 0.6750 0.1900 1.3552 0.188 Uiso 1 1 calc R U . . .
C64 C 0.753(2) 0.1199(13) 1.1682(11) 0.118(9) Uani 1 1 d . . . . .
H64A H 0.7425 0.1224 1.1222 0.178 Uiso 1 1 calc R U . . .
H64B H 0.6838 0.0945 1.1789 0.178 Uiso 1 1 calc R U . . .
H64C H 0.8110 0.0930 1.1740 0.178 Uiso 1 1 calc R U . . .
C65 C 0.8825(17) 0.2629(15) 1.1340(11) 0.107(8) Uani 1 1 d . . . . .
H65A H 0.9631 0.2714 1.1396 0.161 Uiso 1 1 calc R U . . .
H65B H 0.8588 0.3038 1.1209 0.161 Uiso 1 1 calc R U . . .
H65C H 0.8522 0.2173 1.0997 0.161 Uiso 1 1 calc R U . . .
C66 C 0.9204(18) 0.3901(13) 1.2642(13) 0.110(8) Uani 1 1 d . . . . .
H66A H 0.8997 0.4033 1.2234 0.165 Uiso 1 1 calc R U . . .
H66B H 0.9996 0.3910 1.2693 0.165 Uiso 1 1 calc R U . . .
H66C H 0.9030 0.4254 1.3021 0.165 Uiso 1 1 calc R U . . .
C67 C 0.413(2) 0.4858(11) 1.2768(12) 0.102(7) Uani 1 1 d . U . . .
C68 C 0.505(3) 0.4910(15) 1.3255(12) 0.127(9) Uani 1 1 d . U . . .
C69 C 0.601(2) 0.5125(13) 1.3052(14) 0.108(7) Uani 1 1 d . U . . .
C70 C 0.580(2) 0.5248(14) 1.2410(16) 0.121(8) Uani 1 1 d . U . . .
C71 C 0.467(2) 0.5101(11) 1.2243(14) 0.103(7) Uani 1 1 d . U . . .
C72 C 0.292(2) 0.4708(14) 1.2790(14) 0.128(9) Uani 1 1 d . U . . .
H72A H 0.2711 0.5143 1.3062 0.193 Uiso 1 1 calc R U . . .
H72B H 0.2711 0.4295 1.2981 0.193 Uiso 1 1 calc R U . . .
H72C H 0.2527 0.4589 1.2340 0.193 Uiso 1 1 calc R U . . .
C73 C 0.484(4) 0.472(2) 1.387(2) 0.204(17) Uani 1 1 d . U . . .
H73A H 0.4043 0.4582 1.3872 0.306 Uiso 1 1 calc R U . . .
H73B H 0.5181 0.4308 1.3904 0.306 Uiso 1 1 calc R U . . .
H73C H 0.5152 0.5142 1.4246 0.306 Uiso 1 1 calc R U . . .
C74 C 0.712(2) 0.5219(15) 1.3429(17) 0.163(13) Uani 1 1 d . U . . .
H74A H 0.7068 0.4911 1.3738 0.244 Uiso 1 1 calc R U . . .
H74B H 0.7381 0.5733 1.3675 0.244 Uiso 1 1 calc R U . . .
H74C H 0.7636 0.5073 1.3119 0.244 Uiso 1 1 calc R U . . .
C75 C 0.672(3) 0.5506(16) 1.204(2) 0.190(17) Uani 1 1 d . . . . .
H75A H 0.6483 0.5326 1.1562 0.285 Uiso 1 1 calc R U . . .
H75B H 0.7374 0.5317 1.2151 0.285 Uiso 1 1 calc R U . . .
H75C H 0.6911 0.6042 1.2164 0.285 Uiso 1 1 calc R U . . .
C76 C 0.412(3) 0.5180(15) 1.1618(17) 0.165(14) Uani 1 1 d . . . . .
H76A H 0.4132 0.5699 1.1656 0.248 Uiso 1 1 calc R U . . .
H76B H 0.3359 0.4906 1.1535 0.248 Uiso 1 1 calc R U . . .
H76C H 0.4515 0.4988 1.1250 0.248 Uiso 1 1 calc R U . . .
C77 C 0.6404(17) 0.2939(15) 0.9291(14) 0.151(11) Uani 1 1 d D U . . .
S2 S 0.5409(12) 0.9621(8) 0.5354(7) 0.112(4) Uani 0.5 1 d D U P . .
O4 O 0.5281(19) 0.9070(14) 0.4774(11) 0.223(13) Uani 0.5 1 d D . P . .
O5 O 0.6420(15) 1.0090(13) 0.5485(13) 0.206(11) Uani 0.5 1 d D . P . .
O6 O 0.4690(19) 0.9617(19) 0.5804(14) 0.286(18) Uani 0.5 1 d D . P . .
F4 F 0.5281(19) 0.9070(14) 0.4774(11) 0.223(13) Uani 0.5 1 d . . P . .
F5 F 0.6420(15) 1.0090(13) 0.5485(13) 0.206(11) Uani 0.5 1 d . . P . .
F6 F 0.4690(19) 0.9617(19) 0.5804(14) 0.286(18) Uani 0.5 1 d . . P . .
C78 C 0.528(5) 0.989(3) 0.513(3) 0.112(4) Uani 0.5 1 d D . P . .

loop_
_atom_site_aniso_label
_atom_site_aniso_U_11
_atom_site_aniso_U_22
_atom_site_aniso_U_33
_atom_site_aniso_U_23
_atom_site_aniso_U_13
_atom_site_aniso_U_12
Rh1 0.0388(6) 0.0542(6) 0.0490(6) 0.0231(4) 0.0032(4) 0.0061(4)
Rh2 0.0395(6) 0.0581(6) 0.0452(5) 0.0200(4) 0.0092(4) 0.0084(4)
Rh3 0.0489(7) 0.0584(6) 0.0518(6) -0.0021(5) -0.0011(5) 0.0158(5)
Rh4 0.0570(8) 0.0631(8) 0.1061(11) -0.0191(7) -0.0062(7) 0.0181(6)
Cl1 0.0448(18) 0.0520(17) 0.0571(18) 0.0225(14) 0.0061(15) 0.0051(14)
Cl2 0.0490(19) 0.0585(19) 0.0462(16) 0.0169(14) 0.0049(14) 0.0084(15)
Cl3 0.054(2) 0.054(2) 0.092(3) 0.0114(19) -0.001(2) 0.0096(17)
Cl4 0.063(3) 0.108(3) 0.054(2) -0.011(2) 0.0042(18) 0.025(2)
N1 0.034(6) 0.057(6) 0.040(5) 0.024(5) 0.006(4) 0.014(5)
N2 0.044(6) 0.055(6) 0.045(6) 0.023(5) 0.009(5) 0.009(5)
N3 0.046(7) 0.056(7) 0.042(6) 0.002(5) -0.006(5) 0.016(5)
N4 0.050(8) 0.058(7) 0.071(9) -0.004(6) 0.000(7) 0.010(6)
S1 0.126(14) 0.149(15) 0.092(9) 0.054(9) 0.003(9) -0.036(11)
O1 0.19(3) 0.24(3) 0.14(4) 0.11(2) -0.03(3) -0.070(19)
O2 0.17(3) 0.21(2) 0.12(2) 0.100(17) -0.06(2) -0.045(18)
O3 0.14(3) 0.15(3) 0.15(3) 0.09(2) 0.09(2) 0.029(19)
S1' 0.075(10) 0.147(14) 0.098(11) 0.037(10) -0.002(8) -0.017(9)
O1' 0.19(3) 0.24(3) 0.14(4) 0.11(2) -0.03(3) -0.070(19)
O2' 0.17(3) 0.21(2) 0.12(2) 0.100(17) -0.06(2) -0.045(18)
O3' 0.19(3) 0.22(4) 0.12(3) 0.02(2) 0.06(3) -0.05(3)
F1 0.193(19) 0.21(2) 0.151(16) 0.072(15) 0.000(14) -0.063(16)
F2 0.36(5) 0.41(5) 0.17(2) -0.05(3) 0.04(3) -0.01(4)
F3 0.21(2) 0.185(19) 0.152(16) 0.051(15) 0.025(15) 0.038(16)
C1 0.042(8) 0.045(7) 0.042(6) 0.012(5) 0.008(6) 0.009(6)
C2 0.042(8) 0.049(7) 0.051(7) 0.017(6) 0.011(6) 0.005(6)
C3 0.051(8) 0.047(7) 0.046(7) 0.014(6) 0.011(6) 0.009(6)
C4 0.039(7) 0.047(7) 0.040(6) 0.012(5) 0.005(6) 0.005(6)
C5 0.033(7) 0.061(8) 0.040(6) 0.017(6) -0.002(5) 0.006(6)
C6 0.042(8) 0.054(7) 0.042(7) 0.020(6) 0.004(6) 0.013(6)
C7 0.039(7) 0.051(7) 0.039(6) 0.017(5) 0.007(6) 0.018(6)
C8 0.050(8) 0.058(8) 0.043(7) 0.019(6) 0.012(6) 0.021(7)
C9 0.019(6) 0.058(7) 0.043(6) 0.019(6) 0.000(5) -0.005(5)
C10 0.027(7) 0.051(7) 0.043(6) 0.014(5) 0.006(5) 0.008(5)
C11 0.034(7) 0.049(7) 0.043(6) 0.015(5) 0.011(6) 0.012(5)
C12 0.030(7) 0.055(7) 0.043(7) 0.011(6) 0.007(5) 0.007(5)
C13 0.048(8) 0.050(7) 0.040(6) 0.017(6) 0.014(6) 0.012(6)
C14 0.036(7) 0.047(7) 0.042(6) 0.015(5) 0.011(5) 0.014(5)
C15 0.029(6) 0.046(6) 0.039(6) 0.012(5) 0.011(5) 0.013(5)
C16 0.040(7) 0.045(7) 0.041(6) 0.012(5) 0.019(6) 0.010(5)
C17 0.030(7) 0.042(7) 0.056(8) 0.009(6) -0.003(6) 0.005(5)
C18 0.044(8) 0.049(7) 0.037(6) 0.013(5) -0.002(6) 0.014(6)
C19 0.037(7) 0.041(6) 0.041(6) 0.010(5) 0.005(5) 0.002(5)
C20 0.035(7) 0.047(7) 0.049(7) 0.016(6) 0.005(6) 0.011(5)
C21 0.040(7) 0.054(8) 0.045(7) 0.013(6) 0.002(6) 0.012(6)
C22 0.034(7) 0.058(8) 0.049(7) 0.017(6) 0.003(6) 0.006(6)
C23 0.037(8) 0.060(8) 0.058(8) 0.016(7) 0.010(6) 0.007(6)
C24 0.047(8) 0.038(6) 0.052(7) 0.015(6) 0.003(6) 0.007(6)
C25 0.028(7) 0.099(11) 0.033(6) 0.014(7) -0.003(5) 0.022(7)
C26 0.045(8) 0.055(8) 0.054(8) 0.017(6) 0.004(7) 0.008(6)
C27 0.043(8) 0.045(7) 0.055(8) 0.019(6) 0.004(6) 0.004(6)
C28 0.062(9) 0.046(7) 0.049(8) 0.010(6) -0.003(7) 0.015(7)
C29 0.024(6) 0.062(8) 0.048(7) 0.015(6) 0.002(5) 0.009(6)
C30 0.031(7) 0.052(7) 0.052(7) 0.026(6) -0.003(6) 0.005(5)
C31 0.045(8) 0.050(7) 0.044(7) 0.009(6) -0.003(6) 0.010(6)
C32 0.044(9) 0.076(10) 0.061(9) 0.000(8) 0.001(7) 0.015(8)
C33 0.061(10) 0.059(9) 0.058(9) 0.011(7) 0.010(8) 0.025(7)
C34 0.055(9) 0.037(6) 0.050(7) 0.016(5) 0.009(6) 0.010(6)
C35 0.044(8) 0.057(8) 0.057(8) 0.013(7) 0.002(7) 0.014(7)
C36 0.042(9) 0.053(8) 0.097(13) 0.018(8) 0.004(8) 0.013(7)
C37 0.019(7) 0.076(10) 0.078(10) 0.013(8) 0.021(7) -0.003(6)
C38 0.044(9) 0.077(11) 0.080(11) 0.024(9) 0.029(8) 0.025(8)
C39 0.059(10) 0.069(10) 0.062(9) 0.007(8) 0.022(8) 0.020(8)
C40 0.061(10) 0.099(13) 0.045(8) 0.008(8) 0.021(7) 0.014(9)
C41 0.076(12) 0.086(12) 0.054(9) 0.026(8) 0.029(9) 0.012(9)
C42 0.052(10) 0.088(12) 0.089(13) 0.022(10) 0.020(9) 0.003(9)
C43 0.053(10) 0.110(15) 0.087(13) 0.037(11) 0.011(9) 0.026(10)
C44 0.077(13) 0.083(13) 0.108(16) 0.004(11) 0.019(11) 0.028(11)
C45 0.076(13) 0.15(2) 0.054(10) 0.001(11) 0.012(9) 0.015(13)
C46 0.085(14) 0.133(18) 0.088(14) 0.058(13) 0.035(11) 0.034(13)
C47 0.072(11) 0.097(13) 0.056(9) 0.050(9) -0.004(8) 0.025(10)
C48 0.034(7) 0.082(10) 0.069(9) 0.027(7) -0.022(7) 0.023(7)
C49 0.018(5) 0.070(7) 0.063(7) 0.023(6) -0.006(5) 0.007(5)
C50 0.037(8) 0.073(10) 0.074(10) 0.031(8) 0.008(7) 0.022(7)
C51 0.053(9) 0.061(9) 0.078(11) 0.028(8) -0.007(8) 0.015(7)
C52 0.090(15) 0.15(2) 0.111(17) 0.090(16) 0.027(13) 0.043(15)
C53 0.122(19) 0.122(19) 0.076(13) 0.001(12) -0.025(13) 0.046(16)
C54 0.066(13) 0.105(16) 0.120(18) 0.036(14) -0.010(12) 0.011(11)
C55 0.069(12) 0.121(16) 0.073(11) 0.029(11) 0.007(9) 0.046(11)
C56 0.086(14) 0.073(12) 0.137(19) 0.043(12) -0.022(13) 0.017(11)
C57 0.066(12) 0.103(15) 0.068(11) 0.006(10) -0.016(10) 0.031(11)
C58 0.057(7) 0.084(8) 0.058(7) 0.027(6) -0.033(6) 0.028(6)
C59 0.096(15) 0.072(12) 0.072(11) 0.003(9) -0.019(10) 0.041(11)
C60 0.052(10) 0.101(14) 0.069(11) 0.011(10) -0.007(8) 0.043(10)
C61 0.048(10) 0.077(12) 0.092(14) -0.002(10) -0.015(9) 0.008(9)
C62 0.116(19) 0.14(2) 0.076(14) -0.013(14) -0.026(13) 0.036(17)
C63 0.13(2) 0.15(2) 0.104(18) 0.064(17) 0.005(16) 0.015(18)
C64 0.14(2) 0.113(17) 0.097(15) -0.010(13) -0.040(15) 0.081(16)
C65 0.076(14) 0.16(2) 0.093(15) 0.023(15) 0.029(12) 0.046(14)
C66 0.079(15) 0.101(17) 0.13(2) 0.016(15) -0.008(14) 0.008(13)
C67 0.113(15) 0.077(13) 0.100(15) -0.029(11) 0.002(12) 0.055(12)
C68 0.17(2) 0.108(18) 0.081(15) -0.040(14) 0.012(13) 0.062(16)
C69 0.111(13) 0.081(12) 0.107(14) -0.020(10) -0.020(11) 0.037(11)
C70 0.114(15) 0.085(13) 0.150(17) 0.004(12) 0.017(14) 0.024(12)
C71 0.105(14) 0.064(10) 0.134(15) 0.006(10) 0.008(12) 0.038(10)
C72 0.14(2) 0.105(17) 0.15(2) 0.024(15) 0.047(17) 0.060(16)
C73 0.25(3) 0.20(3) 0.18(3) 0.01(2) 0.04(3) 0.11(3)
C74 0.13(2) 0.106(18) 0.20(3) -0.038(18) -0.03(2) 0.012(16)
C75 0.22(4) 0.09(2) 0.25(4) 0.02(2) 0.07(3) 0.00(2)
C76 0.24(4) 0.092(19) 0.18(3) 0.04(2) 0.01(3) 0.07(2)
C77 0.147(18) 0.159(18) 0.144(17) 0.060(14) 0.004(14) 0.002(15)
S2 0.087(7) 0.109(10) 0.122(10) 0.004(7) 0.024(7) 0.007(7)
O4 0.16(2) 0.24(3) 0.19(2) -0.07(2) 0.021(16) 0.017(18)
O5 0.116(15) 0.20(2) 0.24(3) -0.025(19) 0.045(16) -0.009(15)
O6 0.123(18) 0.34(4) 0.33(4) -0.05(3) 0.10(2) 0.03(2)
F4 0.16(2) 0.24(3) 0.19(2) -0.07(2) 0.021(16) 0.017(18)
F5 0.116(15) 0.20(2) 0.24(3) -0.025(19) 0.045(16) -0.009(15)
F6 0.123(18) 0.34(4) 0.33(4) -0.05(3) 0.10(2) 0.03(2)
C78 0.087(7) 0.109(10) 0.122(10) 0.004(7) 0.024(7) 0.007(7)

loop_
_atom_type_symbol
_atom_type_description
_atom_type_scat_dispersion_real
_atom_type_scat_dispersion_imag
_atom_type_scat_source
C C 0.0181 0.0091 'International Tables Vol C Tables 4.2.6.8 and 6.1.1.4'
H H 0.0000 0.0000 'International Tables Vol C Tables 4.2.6.8 and 6.1.1.4'
N N 0.0311 0.0180 'International Tables Vol C Tables 4.2.6.8 and 6.1.1.4'
O O 0.0492 0.0322 'International Tables Vol C Tables 4.2.6.8 and 6.1.1.4'
F F 0.0727 0.0534 'International Tables Vol C Tables 4.2.6.8 and 6.1.1.4'
S S 0.3331 0.5567 'International Tables Vol C Tables 4.2.6.8 and 6.1.1.4'
Cl Cl 0.3639 0.7018 'International Tables Vol C Tables 4.2.6.8 and 6.1.1.4'
Rh Rh 0.0927 3.6045 'International Tables Vol C Tables 4.2.6.8 and 6.1.1.4'

loop_
_geom_angle_atom_site_label_1
_geom_angle_atom_site_label_2
_geom_angle_atom_site_label_3
_geom_angle
_geom_angle_site_symmetry_1
_geom_angle_site_symmetry_3
C51 Rh1 N2 117.1(6) . 2_557
C51 Rh1 C48 65.8(6) . .
N2 Rh1 C48 142.6(6) 2_557 .
C51 Rh1 C47 40.3(7) . .
N2 Rh1 C47 156.9(6) 2_557 .
C48 Rh1 C47 37.5(6) . .
C51 Rh1 C50 38.2(6) . .
N2 Rh1 C50 93.9(5) 2_557 .
C48 Rh1 C50 65.3(6) . .
C47 Rh1 C50 64.8(6) . .
C51 Rh1 C49 64.8(6) . .
N2 Rh1 C49 105.2(5) 2_557 .
C48 Rh1 C49 39.4(6) . .
C47 Rh1 C49 64.1(6) . .
C50 Rh1 C49 38.5(6) . .
C51 Rh1 Cl1 99.2(4) . .
N2 Rh1 Cl1 86.0(3) 2_557 .
C48 Rh1 Cl1 131.3(5) . .
C47 Rh1 Cl1 100.9(5) . .
C50 Rh1 Cl1 130.2(4) . .
C49 Rh1 Cl1 163.3(4) . .
C51 Rh1 Cl2 151.4(5) . .
N2 Rh1 Cl2 91.5(3) 2_557 .
C48 Rh1 Cl2 91.3(4) . .
C47 Rh1 Cl2 111.1(5) . .
C50 Rh1 Cl2 146.7(5) . .
C49 Rh1 Cl2 108.6(4) . .
Cl1 Rh1 Cl2 82.96(12) . .
C37 Rh2 N1 117.6(6) . .
C37 Rh2 C39 65.3(6) . .
N1 Rh2 C39 103.7(5) . .
C37 Rh2 C38 38.5(6) . .
N1 Rh2 C38 93.1(5) . .
C39 Rh2 C38 38.8(6) . .
C37 Rh2 C41 39.7(7) . .
N1 Rh2 C41 156.5(6) . .
C39 Rh2 C41 64.6(7) . .
C38 Rh2 C41 64.7(7) . .
C37 Rh2 C40 65.5(6) . .
N1 Rh2 C40 140.3(6) . .
C39 Rh2 C40 38.6(7) . .
C38 Rh2 C40 64.7(7) . .
C41 Rh2 C40 38.2(6) . .
C37 Rh2 Cl2 155.4(5) . .
N1 Rh2 Cl2 87.0(3) . .
C39 Rh2 Cl2 109.6(5) . .
C38 Rh2 Cl2 147.3(5) . .
C41 Rh2 Cl2 115.7(5) . .
C40 Rh2 Cl2 95.1(5) . .
C37 Rh2 Cl1 96.2(5) . .
N1 Rh2 Cl1 91.6(3) . .
C39 Rh2 Cl1 160.0(5) . .
C38 Rh2 Cl1 128.9(5) . .
C41 Rh2 Cl1 96.4(5) . .
C40 Rh2 Cl1 128.1(5) . .
Cl2 Rh2 Cl1 83.71(12) . .
C60 Rh3 C59 37.1(8) . .
C60 Rh3 C57 64.6(7) . .
C59 Rh3 C57 64.8(7) . .
C60 Rh3 N3 110.6(6) . .
C59 Rh3 N3 92.5(6) . .
C57 Rh3 N3 148.7(7) . .
C60 Rh3 C58 64.7(7) . .
C59 Rh3 C58 39.6(7) . .
C57 Rh3 C58 38.9(7) . .
N3 Rh3 C58 110.0(6) . .
C60 Rh3 C61 39.1(7) . .
C59 Rh3 C61 63.3(8) . .
C57 Rh3 C61 36.9(8) . .
N3 Rh3 C61 149.8(6) . .
C58 Rh3 C61 63.4(7) . .
C60 Rh3 Cl4 158.4(5) . .
C59 Rh3 Cl4 140.5(6) . .
C57 Rh3 Cl4 94.6(6) . .
N3 Rh3 Cl4 90.1(3) . .
C58 Rh3 Cl4 103.3(5) . .
C61 Rh3 Cl4 120.1(5) . .
C60 Rh3 Cl3 103.1(6) . .
C59 Rh3 Cl3 136.0(6) . .
C57 Rh3 Cl3 124.9(6) . .
N3 Rh3 Cl3 86.4(3) . .
C58 Rh3 Cl3 162.0(5) . .
C61 Rh3 Cl3 98.6(6) . .
Cl4 Rh3 Cl3 83.57(17) . .
C68 Rh4 C67 40.1(10) . .
C68 Rh4 N4 130.3(11) . 2_557
C67 Rh4 N4 97.3(7) . 2_557
C68 Rh4 C69 36.3(10) . .
C67 Rh4 C69 65.1(9) . .
N4 Rh4 C69 162.0(7) 2_557 .
C68 Rh4 C71 64.6(11) . .
C67 Rh4 C71 40.2(9) . .
N4 Rh4 C71 101.2(8) 2_557 .
C69 Rh4 C71 63.5(10) . .
C68 Rh4 C70 63.4(13) . .
C67 Rh4 C70 65.7(11) . .
N4 Rh4 C70 132.6(10) 2_557 .
C69 Rh4 C70 38.8(10) . .
C71 Rh4 C70 37.2(9) . .
C68 Rh4 Cl3 137.6(10) . .
C67 Rh4 Cl3 154.0(8) . .
N4 Rh4 Cl3 92.1(4) 2_557 .
C69 Rh4 Cl3 102.7(8) . .
C71 Rh4 Cl3 114.2(8) . .
C70 Rh4 Cl3 90.2(8) . .
C68 Rh4 Cl4 96.0(9) . .
C67 Rh4 Cl4 120.9(8) . .
N4 Rh4 Cl4 86.9(4) 2_557 .
C69 Rh4 Cl4 104.6(8) . .
C71 Rh4 Cl4 159.8(8) . .
C70 Rh4 Cl4 140.3(9) . .
Cl3 Rh4 Cl4 83.61(14) . .
Rh2 Cl1 Rh1 96.45(12) . .
Rh2 Cl2 Rh1 96.76(12) . .
Rh4 Cl3 Rh3 96.37(17) . .
Rh3 Cl4 Rh4 96.42(18) . .
C17 N1 C21 117.7(11) . .
C17 N1 Rh2 122.4(9) . .
C21 N1 Rh2 118.4(8) . .
C31 N2 C27 117.4(11) . .
C31 N2 Rh1 120.9(9) . 2_557
C27 N2 Rh1 121.6(9) . 2_557
C22 N3 C26 119.5(12) . .
C22 N3 Rh3 121.8(9) . .
C26 N3 Rh3 118.5(10) . .
C36 N4 C32 116.8(14) . .
C36 N4 Rh4 122.6(11) . 2_557
C32 N4 Rh4 120.2(11) . 2_557
O3 S1 O2 120.5(19) . .
O3 S1 O1 118(2) . .
O2 S1 O1 115(2) . .
O3 S1 C77 95(2) . .
O2 S1 C77 99(4) . .
O1 S1 C77 102(4) . .
O2' S1' O1' 117(4) . .
O2' S1' O3' 105(3) . .
O1' S1' O3' 104(2) . .
O2' S1' C77 117(4) . .
O1' S1' C77 106(4) . .
O3' S1' C77 107(2) . .
C2 C1 C14 118.1(12) . .
C2 C1 C19 117.8(11) . .
C14 C1 C19 124.1(11) . .
C1 C2 C3 123.8(12) . .
C2 C3 C4 118.3(12) . .
C2 C3 C24 120.2(12) . .
C4 C3 C24 121.4(12) . .
C3 C4 C5 122.7(12) . .
C3 C4 C15 118.8(12) . .
C5 C4 C15 118.4(11) . .
C6 C5 C4 121.2(12) . .
C5 C6 C7 123.0(12) . .
C8 C7 C6 124.6(11) . .
C8 C7 C16 117.5(12) . .
C6 C7 C16 117.9(11) . .
C9 C8 C7 120.5(12) . .
C9 C8 C29 118.8(12) . .
C7 C8 C29 120.4(12) . .
C8 C9 C10 122.2(11) . .
C9 C10 C11 118.9(11) . .
C9 C10 C34 117.8(11) . .
C11 C10 C34 123.3(11) . .
C10 C11 C16 118.6(11) . .
C10 C11 C12 123.7(12) . .
C16 C11 C12 117.7(11) . .
C13 C12 C11 121.9(12) . .
C12 C13 C14 122.4(12) . .
C1 C14 C15 119.4(11) . .
C1 C14 C13 123.0(11) . .
C15 C14 C13 117.6(11) . .
C14 C15 C4 120.5(11) . .
C14 C15 C16 119.8(11) . .
C4 C15 C16 119.7(11) . .
C11 C16 C7 121.2(11) . .
C11 C16 C15 120.2(11) . .
C7 C16 C15 118.5(12) . .
N1 C17 C18 122.9(12) . .
C17 C18 C19 120.4(12) . .
C20 C19 C18 116.0(11) . .
C20 C19 C1 123.1(11) . .
C18 C19 C1 120.7(11) . .
C21 C20 C19 121.3(12) . .
N1 C21 C20 121.7(12) . .
N3 C22 C23 121.6(13) . .
C22 C23 C24 120.2(13) . .
C25 C24 C23 117.7(13) . .
C25 C24 C3 122.5(12) . .
C23 C24 C3 119.5(12) . .
C24 C25 C26 121.0(13) . .
N3 C26 C25 119.8(13) . .
N2 C27 C28 122.9(12) . .
C29 C28 C27 120.9(13) . .
C28 C29 C30 116.8(12) . .
C28 C29 C8 123.6(13) . .
C30 C29 C8 119.5(12) . .
C31 C30 C29 120.2(12) . .
N2 C31 C30 121.6(12) . .
N4 C32 C33 123.5(16) . .
C32 C33 C34 120.3(15) . .
C35 C34 C33 115.8(14) . .
C35 C34 C10 121.4(12) . .
C33 C34 C10 122.5(13) . .
C34 C35 C36 120.9(15) . .
N4 C36 C35 122.6(15) . .
C38 C37 C41 107.9(15) . .
C38 C37 C42 127.4(17) . .
C41 C37 C42 124.3(16) . .
C38 C37 Rh2 72.4(8) . .
C41 C37 Rh2 72.4(8) . .
C42 C37 Rh2 125.6(11) . .
C37 C38 C39 108.2(15) . .
C37 C38 C43 127.5(17) . .
C39 C38 C43 124.3(16) . .
C37 C38 Rh2 69.1(8) . .
C39 C38 Rh2 70.3(9) . .
C43 C38 Rh2 125.6(11) . .
C38 C39 C40 108.6(15) . .
C38 C39 C44 126.8(17) . .
C40 C39 C44 124.4(17) . .
C38 C39 Rh2 70.9(8) . .
C40 C39 Rh2 72.3(9) . .
C44 C39 Rh2 126.3(12) . .
C41 C40 C39 107.4(15) . .
C41 C40 C45 125.2(19) . .
C39 C40 C45 127.4(19) . .
C41 C40 Rh2 70.3(8) . .
C39 C40 Rh2 69.1(8) . .
C45 C40 Rh2 125.8(12) . .
C40 C41 C37 107.7(15) . .
C40 C41 C46 127.2(18) . .
C37 C41 C46 125.1(18) . .
C40 C41 Rh2 71.5(8) . .
C37 C41 Rh2 67.9(8) . .
C46 C41 Rh2 125.5(13) . .
C48 C47 C51 108.2(15) . .
C48 C47 C52 128.1(19) . .
C51 C47 C52 123.7(18) . .
C48 C47 Rh1 70.6(8) . .
C51 C47 Rh1 68.4(8) . .
C52 C47 Rh1 125.1(12) . .
C47 C48 C49 108.2(15) . .
C47 C48 C53 127.1(18) . .
C49 C48 C53 124.4(17) . .
C47 C48 Rh1 72.0(8) . .
C49 C48 Rh1 71.1(8) . .
C53 C48 Rh1 127.6(12) . .
C50 C49 C48 107.6(13) . .
C50 C49 C54 125.9(15) . .
C48 C49 C54 126.4(16) . .
C50 C49 Rh1 70.7(7) . .
C48 C49 Rh1 69.5(7) . .
C54 C49 Rh1 123.1(12) . .
C51 C50 C49 108.7(14) . .
C51 C50 C55 125.8(17) . .
C49 C50 C55 125.4(15) . .
C51 C50 Rh1 69.3(8) . .
C49 C50 Rh1 70.8(8) . .
C55 C50 Rh1 128.2(11) . .
C50 C51 C47 107.1(15) . .
C50 C51 C56 128.6(18) . .
C47 C51 C56 123.8(17) . .
C50 C51 Rh1 72.5(9) . .
C47 C51 Rh1 71.2(9) . .
C56 C51 Rh1 127.5(12) . .
C61 C57 C58 108.9(17) . .
C61 C57 C62 122(2) . .
C58 C57 C62 128(2) . .
C61 C57 Rh3 73.0(11) . .
C58 C57 Rh3 71.0(9) . .
C62 C57 Rh3 127.3(14) . .
C57 C58 C59 105.5(17) . .
C57 C58 C63 126.3(19) . .
C59 C58 C63 128.1(19) . .
C57 C58 Rh3 70.2(9) . .
C59 C58 Rh3 69.7(9) . .
C63 C58 Rh3 126.4(14) . .
C60 C59 C58 109.2(16) . .
C60 C59 C64 129(2) . .
C58 C59 C64 122(2) . .
C60 C59 Rh3 71.2(10) . .
C58 C59 Rh3 70.7(9) . .
C64 C59 Rh3 125.2(14) . .
C59 C60 C61 107.7(18) . .
C59 C60 C65 126.1(19) . .
C61 C60 C65 126(2) . .
C59 C60 Rh3 71.7(11) . .
C61 C60 Rh3 72.2(10) . .
C65 C60 Rh3 123.8(12) . .
C57 C61 C60 108.5(18) . .
C57 C61 C66 130(2) . .
C60 C61 C66 121(2) . .
C57 C61 Rh3 70.0(11) . .
C60 C61 Rh3 68.7(9) . .
C66 C61 Rh3 124.7(15) . .
C68 C67 C71 103(2) . .
C68 C67 C72 132(3) . .
C71 C67 C72 125(2) . .
C68 C67 Rh4 69.5(11) . .
C71 C67 Rh4 71.5(11) . .
C72 C67 Rh4 128.5(16) . .
C69 C68 C67 112(3) . .
C69 C68 C73 129(3) . .
C67 C68 C73 119(3) . .
C69 C68 Rh4 73.7(13) . .
C67 C68 Rh4 70.3(11) . .
C73 C68 Rh4 122(2) . .
C68 C69 C70 109(3) . .
C68 C69 C74 125(3) . .
C70 C69 C74 125(3) . .
C68 C69 Rh4 70.1(14) . .
C70 C69 Rh4 71.8(14) . .
C74 C69 Rh4 123.9(17) . .
C71 C70 C69 107(3) . .
C71 C70 C75 131(3) . .
C69 C70 C75 123(3) . .
C71 C70 Rh4 70.5(15) . .
C69 C70 Rh4 69.4(15) . .
C75 C70 Rh4 125.9(19) . .
C70 C71 C67 110(3) . .
C70 C71 C76 124(3) . .
C67 C71 C76 127(3) . .
C70 C71 Rh4 72.3(15) . .
C67 C71 Rh4 68.3(12) . .
C76 C71 Rh4 125.5(17) . .
F1 C77 F3 108(2) . .
F1 C77 F2 93(3) . .
F3 C77 F2 94(3) . .
F1 C77 S1 117(2) . .
F3 C77 S1 114(2) . .
F2 C77 S1 127(2) . .
F1 C77 S1' 121.4(19) . .
F3 C77 S1' 130(2) . .
F2 C77 S1' 92(2) . .
C78 S2 O6 110(6) . .
C78 S2 O5 82(5) . .
O6 S2 O5 122.9(19) . .
C78 S2 O4 87(6) . .
O6 S2 O4 122.5(19) . .
O5 S2 O4 113.5(17) . .
C78 S2 C78 16(7) . 2_676
O6 S2 C78 97(3) . 2_676
O5 S2 C78 97(3) . 2_676
O4 S2 C78 86(3) . 2_676
S2 O4 C78 31.3(19) . .
S2 O5 C78 33(2) . .
S2 O6 C78 25(2) . .
S2 C78 C78 151(10) . 2_676
S2 C78 O5 66(4) . .
C78 C78 O5 141(10) 2_676 .
S2 C78 O4 61(4) . .
C78 C78 O4 113(9) 2_676 .
O5 C78 O4 97(3) . .
S2 C78 S2 164(7) . 2_676
C78 C78 S2 13(6) 2_676 2_676
O5 C78 S2 129(4) . 2_676
O4 C78 S2 116(4) . 2_676
S2 C78 O6 45(4) . .
C78 C78 O6 110(9) 2_676 .
O5 C78 O6 93(3) . .
O4 C78 O6 90(3) . .
S2 C78 O6 121(3) 2_676 .

loop_
_geom_bond_atom_site_label_1
_geom_bond_atom_site_label_2
_geom_bond_distance
_geom_bond_site_symmetry_2
Rh1 C51 2.113(15) .
Rh1 N2 2.122(10) 2_557
Rh1 C48 2.133(13) .
Rh1 C47 2.151(14) .
Rh1 C50 2.153(14) .
Rh1 C49 2.154(12) .
Rh1 Cl1 2.460(4) .
Rh1 Cl2 2.470(4) .
Rh2 C37 2.106(12) .
Rh2 N1 2.123(10) .
Rh2 C39 2.141(15) .
Rh2 C38 2.148(14) .
Rh2 C41 2.166(14) .
Rh2 C40 2.183(14) .
Rh2 Cl2 2.436(4) .
Rh2 Cl1 2.458(4) .
Rh3 C60 2.130(16) .
Rh3 C59 2.137(17) .
Rh3 C57 2.139(17) .
Rh3 N3 2.140(11) .
Rh3 C58 2.150(13) .
Rh3 C61 2.177(17) .
Rh3 Cl4 2.434(4) .
Rh3 Cl3 2.451(4) .
Rh4 C68 2.104(19) .
Rh4 C67 2.115(18) .
Rh4 N4 2.136(13) 2_557
Rh4 C69 2.15(2) .
Rh4 C71 2.16(2) .
Rh4 C70 2.18(3) .
Rh4 Cl3 2.434(4) .
Rh4 Cl4 2.449(6) .
N1 C17 1.338(16) .
N1 C21 1.351(17) .
N2 C31 1.324(17) .
N2 C27 1.358(17) .
N2 Rh1 2.122(10) 2_557
N3 C22 1.313(17) .
N3 C26 1.368(17) .
N4 C36 1.32(2) .
N4 C32 1.33(2) .
N4 Rh4 2.136(12) 2_557
S1 O3 1.396(17) .
S1 O2 1.408(17) .
S1 O1 1.424(18) .
S1 C77 1.64(3) .
S1' O2' 1.406(19) .
S1' O1' 1.43(5) .
S1' O3' 1.58(5) .
S1' C77 1.787(17) .
F1 C77 1.312(17) .
F2 C77 1.374(19) .
F3 C77 1.329(17) .
C1 C2 1.385(19) .
C1 C14 1.414(17) .
C1 C19 1.485(17) .
C2 C3 1.398(18) .
C3 C4 1.410(18) .
C3 C24 1.486(19) .
C4 C5 1.423(18) .
C4 C15 1.428(18) .
C5 C6 1.327(18) .
C6 C7 1.423(19) .
C7 C8 1.401(18) .
C7 C16 1.434(17) .
C8 C9 1.386(19) .
C8 C29 1.493(18) .
C9 C10 1.396(17) .
C10 C11 1.415(17) .
C10 C34 1.507(19) .
C11 C16 1.420(18) .
C11 C12 1.426(18) .
C12 C13 1.349(17) .
C13 C14 1.427(19) .
C14 C15 1.419(17) .
C15 C16 1.446(17) .
C17 C18 1.364(18) .
C18 C19 1.395(17) .
C19 C20 1.384(17) .
C20 C21 1.369(18) .
C22 C23 1.363(19) .
C23 C24 1.405(19) .
C24 C25 1.330(19) .
C25 C26 1.392(19) .
C27 C28 1.363(19) .
C28 C29 1.345(19) .
C29 C30 1.400(18) .
C30 C31 1.393(17) .
C32 C33 1.36(2) .
C33 C34 1.383(19) .
C34 C35 1.366(19) .
C35 C36 1.38(2) .
C37 C38 1.40(2) .
C37 C41 1.45(2) .
C37 C42 1.49(2) .
C38 C39 1.43(2) .
C38 C43 1.50(2) .
C39 C40 1.43(2) .
C39 C44 1.48(2) .
C40 C41 1.42(2) .
C40 C45 1.49(2) .
C41 C46 1.47(3) .
C47 C48 1.38(2) .
C47 C51 1.47(2) .
C47 C52 1.53(2) .
C48 C49 1.44(2) .
C48 C53 1.50(2) .
C49 C50 1.42(2) .
C49 C54 1.48(2) .
C50 C51 1.40(2) .
C50 C55 1.47(2) .
C51 C56 1.49(2) .
C57 C61 1.37(3) .
C57 C58 1.43(3) .
C57 C62 1.52(3) .
C58 C59 1.45(3) .
C58 C63 1.50(3) .
C59 C60 1.36(3) .
C59 C64 1.49(3) .
C60 C61 1.44(2) .
C60 C65 1.55(3) .
C61 C66 1.50(3) .
C67 C68 1.45(4) .
C67 C71 1.47(3) .
C67 C72 1.50(3) .
C68 C69 1.32(4) .
C68 C73 1.46(4) .
C69 C70 1.44(4) .
C69 C74 1.50(4) .
C70 C71 1.38(3) .
C70 C75 1.52(4) .
C71 C76 1.49(4) .
S2 C78 0.82(4) .
S2 O6 1.356(17) .
S2 O5 1.374(16) .
S2 O4 1.384(16) .
S2 C78 1.80(2) 2_676
O4 C78 1.57(7) .
O5 C78 1.49(6) .
O6 C78 1.80(7) .
C78 C78 1.04(6) 2_676
C78 S2 1.80(2) 2_676

loop_
_platon_squeeze_void_nr
_platon_squeeze_void_average_x
_platon_squeeze_void_average_y
_platon_squeeze_void_average_z
_platon_squeeze_void_volume
_platon_squeeze_void_count_electrons
_platon_squeeze_void_content
1 0.253 0.500 0.500 1126 363 ' '
2 0.012 0.500 0.000 478 131 ' '
